data_4342992
loop_
_publ_author_name
'Lee, Eunji'
'Park, Ki-Min'
'Ikeda, Mari'
'Kuwahara, Shunsuke'
'Habata, Yoichi'
'Lee, Shim Sung'

_publ_section_title
;
 Coordination Networks of a Ditopic Macrocycle Exhibiting Anion-Controlled
 Dimensional Changes and Crystal-to-Crystal Anion Exchange.
;
_journal_issue 11
_journal_name_full 'Inorganic chemistry'
_journal_page_first 5372
_journal_page_last 5383
_journal_paper_doi 10.1021/acs.inorgchem.5b00422
_journal_volume 54
_journal_year 2015
_chemical_formula_moiety 'C19 H23 Ag F6 N O2 P S2'
_chemical_formula_sum 'C19 H23 Ag F6 N O2 P S2'
_chemical_formula_weight 614.34
_chemical_name_systematic
; 
 ? 
;
_space_group_IT_number 14
_symmetry_cell_setting monoclinic
_symmetry_space_group_name_Hall '-P 2yn'
_symmetry_space_group_name_H-M 'P 1 21/n 1'
_atom_sites_solution_hydrogens geom
_atom_sites_solution_primary direct
_atom_sites_solution_secondary difmap
_audit_creation_method SHELXL-97
_cell_angle_alpha 90.00
_cell_angle_beta 108.1490(10)
_cell_angle_gamma 90.00
_cell_formula_units_Z 4
_cell_length_a 11.2267(2)
_cell_length_b 17.0130(3)
_cell_length_c 12.2564(2)
_cell_measurement_reflns_used 9964
_cell_measurement_temperature 173(2)
_cell_measurement_theta_max 28.14
_cell_measurement_theta_min 2.25
_cell_volume 2224.51(7)
_computing_cell_refinement 'Bruker SAINT'
_computing_data_collection 'Bruker APEX2'
_computing_data_reduction 'Bruker SAINT'
_computing_molecular_graphics 'Bruker SHELXTL'
_computing_publication_material 'Bruker SHELXTL'
_computing_structure_refinement 'SHELXL-97 (Sheldrick, 2008)'
_computing_structure_solution 'SHELXS-97 (Sheldrick, 2008)'
_diffrn_ambient_temperature 173(2)
_diffrn_measured_fraction_theta_full 0.999
_diffrn_measured_fraction_theta_max 0.999
_diffrn_measurement_device_type 'Bruker APEX-II CCD'
_diffrn_measurement_method '\f and \w scans'
_diffrn_radiation_monochromator graphite
_diffrn_radiation_source 'fine-focus sealed tube'
_diffrn_radiation_type MoK\a
_diffrn_radiation_wavelength 0.71073
_diffrn_reflns_av_R_equivalents 0.0306
_diffrn_reflns_av_sigmaI/netI 0.0209
_diffrn_reflns_limit_h_max 10
_diffrn_reflns_limit_h_min -14
_diffrn_reflns_limit_k_max 22
_diffrn_reflns_limit_k_min -22
_diffrn_reflns_limit_l_max 16
_diffrn_reflns_limit_l_min -16
_diffrn_reflns_number 40426
_diffrn_reflns_theta_full 28.00
_diffrn_reflns_theta_max 28.00
_diffrn_reflns_theta_min 2.12
_exptl_absorpt_coefficient_mu 1.234
_exptl_absorpt_correction_T_max 0.8866
_exptl_absorpt_correction_T_min 0.8271
_exptl_absorpt_correction_type multi-scan
_exptl_absorpt_process_details SADABS
_exptl_crystal_colour colourless
_exptl_crystal_density_diffrn 1.834
_exptl_crystal_density_method 'not measured'
_exptl_crystal_description Block
_exptl_crystal_F_000 1232
_exptl_crystal_size_max 0.16
_exptl_crystal_size_mid 0.11
_exptl_crystal_size_min 0.10
_refine_diff_density_max 1.606
_refine_diff_density_min -0.829
_refine_diff_density_rms 0.093
_refine_ls_extinction_method none
_refine_ls_goodness_of_fit_ref 1.005
_refine_ls_hydrogen_treatment constr
_refine_ls_matrix_type full
_refine_ls_number_parameters 289
_refine_ls_number_reflns 5365
_refine_ls_number_restraints 0
_refine_ls_restrained_S_all 1.005
_refine_ls_R_factor_all 0.0453
_refine_ls_R_factor_gt 0.0383
_refine_ls_shift/su_max 0.001
_refine_ls_shift/su_mean 0.000
_refine_ls_structure_factor_coef Fsqd
_refine_ls_weighting_details 'calc w=1/[\s^2^(Fo^2^)+(0.0438P)^2^+5.5026P] where P=(Fo^2^+2Fc^2^)/3'
_refine_ls_weighting_scheme calc
_refine_ls_wR_factor_gt 0.0929
_refine_ls_wR_factor_ref 0.0980
_reflns_number_gt 4661
_reflns_number_total 5365
_reflns_threshold_expression >2sigma(I)
_cod_data_source_file ic5b00422_si_002.cif
_cod_data_source_block complex1
_cod_depositor_comments
;
The following automatic conversions were performed:

'_symmetry_cell_setting' value 'Monoclinic' changed to 'monoclinic'
according to
/usr/data/users/saulius/crontab/automatic-downloads/rss-feeds/ACS/lib/dictionaries/cif_core.dic
dictionary named 'cif_core.dic' version 2.4.2 from 2011-04-26.

Automatic conversion script
Id: cif_fix_values 3271 2015-04-21 07:52:19Z andrius 

 Adding full bibliography for 4342991--4342995.cif.
;
_cod_original_sg_symbol_H-M P2(1)/n
_cod_database_code 4342992

loop_
_symmetry_equiv_pos_as_xyz
'x, y, z'
'-x+1/2, y+1/2, -z+1/2'
'-x, -y, -z'
'x-1/2, -y-1/2, z-1/2'

loop_
_atom_site_label
_atom_site_type_symbol
_atom_site_fract_x
_atom_site_fract_y
_atom_site_fract_z
_atom_site_U_iso_or_equiv
_atom_site_adp_type
_atom_site_occupancy
_atom_site_symmetry_multiplicity
_atom_site_calc_flag
_atom_site_refinement_flags
Ag1 Ag 0.73753(2) 0.085806(13) 0.48138(2) 0.03198(9) Uani 1 1 d .
N1 N 0.7473(2) 0.22012(14) 0.4653(2) 0.0233(5) Uani 1 1 d .
O1 O 0.96077(19) 0.12989(13) 0.47560(18) 0.0273(4) Uani 1 1 d .
O2 O 0.6078(2) 0.18051(14) 0.6216(2) 0.0428(6) Uani 1 1 d .
S1 S 0.88737(7) 0.05954(5) 0.68405(7) 0.02787(16) Uani 1 1 d .
S2 S 0.35999(7) 0.01826(4) 0.65569(8) 0.03009(18) Uani 1 1 d .
C1 C 0.6647(5) 0.3473(3) 0.4786(3) 0.0620(15) Uani 1 1 d .
H1A H 0.6012 0.3790 0.4924 0.074 Uiso 1 1 calc R
C2 C 0.7607(6) 0.3811(2) 0.4489(4) 0.0696(17) Uani 1 1 d .
H2A H 0.7642 0.4366 0.4415 0.084 Uiso 1 1 calc R
C3 C 0.8516(4) 0.3344(2) 0.4298(3) 0.0490(11) Uani 1 1 d .
H3A H 0.9204 0.3572 0.4117 0.059 Uiso 1 1 calc R
C4 C 0.8419(3) 0.25346(17) 0.4373(2) 0.0267(6) Uani 1 1 d .
C5 C 0.9346(3) 0.1997(2) 0.4083(3) 0.0354(7) Uani 1 1 d .
H5A H 0.9013 0.1850 0.3262 0.042 Uiso 1 1 calc R
H5B H 1.0139 0.2287 0.4193 0.042 Uiso 1 1 calc R
C6 C 1.0397(3) 0.14292(19) 0.5905(3) 0.0283(6) Uani 1 1 d .
H6A H 1.0085 0.1882 0.6245 0.034 Uiso 1 1 calc R
H6B H 1.1262 0.1546 0.5910 0.034 Uiso 1 1 calc R
C7 C 1.0383(3) 0.06942(19) 0.6589(3) 0.0274(6) Uani 1 1 d .
H7A H 1.1060 0.0721 0.7334 0.033 Uiso 1 1 calc R
H7B H 1.0535 0.0229 0.6165 0.033 Uiso 1 1 calc R
C8 C 0.9021(3) -0.0425(2) 0.7303(3) 0.0395(8) Uani 1 1 d .
H8A H 0.9339 -0.0737 0.6770 0.047 Uiso 1 1 calc R
H8B H 0.9649 -0.0460 0.8075 0.047 Uiso 1 1 calc R
C9 C 0.7814(3) -0.07812(18) 0.7347(3) 0.0268(6) Uani 1 1 d .
C10 C 0.7654(3) -0.15949(19) 0.7215(3) 0.0331(7) Uani 1 1 d .
H10A H 0.8282 -0.1903 0.7050 0.040 Uiso 1 1 calc R
C11 C 0.6591(3) -0.1955(2) 0.7320(3) 0.0373(8) Uani 1 1 d .
H11A H 0.6509 -0.2511 0.7258 0.045 Uiso 1 1 calc R
C12 C 0.5648(3) -0.15111(19) 0.7513(3) 0.0333(7) Uani 1 1 d .
H12A H 0.4911 -0.1761 0.7564 0.040 Uiso 1 1 calc R
C13 C 0.5771(3) -0.07001(18) 0.7634(2) 0.0254(6) Uani 1 1 d .
C14 C 0.6872(3) -0.03447(18) 0.7578(2) 0.0242(6) Uani 1 1 d .
H14A H 0.6980 0.0206 0.7700 0.029 Uiso 1 1 calc R
C15 C 0.4760(3) -0.0219(2) 0.7851(3) 0.0332(7) Uani 1 1 d .
H15A H 0.5152 0.0224 0.8361 0.040 Uiso 1 1 calc R
H15B H 0.4315 -0.0547 0.8267 0.040 Uiso 1 1 calc R
C16 C 0.4576(3) 0.07315(17) 0.5905(3) 0.0285(6) Uani 1 1 d .
H16A H 0.5257 0.0388 0.5826 0.034 Uiso 1 1 calc R
H16B H 0.4069 0.0903 0.5127 0.034 Uiso 1 1 calc R
C17 C 0.5152(4) 0.14594(19) 0.6633(3) 0.0388(8) Uani 1 1 d .
H17A H 0.4486 0.1848 0.6598 0.047 Uiso 1 1 calc R
H17B H 0.5536 0.1302 0.7445 0.047 Uiso 1 1 calc R
C18 C 0.5600(4) 0.2243(4) 0.5240(4) 0.081(2) Uani 1 1 d .
H18A H 0.5007 0.2635 0.5370 0.097 Uiso 1 1 calc R
H18B H 0.5127 0.1894 0.4607 0.097 Uiso 1 1 calc R
C19 C 0.6609(4) 0.2667(2) 0.4883(3) 0.0402(9) Uani 1 1 d .
P1 P 0.76140(8) 0.13248(5) 0.06026(7) 0.02995(18) Uani 1 1 d .
F1 F 0.6788(3) 0.18141(15) 0.1189(3) 0.0783(10) Uani 1 1 d .
F2 F 0.8436(3) 0.0809(2) 0.0033(3) 0.0745(9) Uani 1 1 d .
F3 F 0.8874(3) 0.17638(17) 0.1305(2) 0.0695(8) Uani 1 1 d .
F4 F 0.7345(3) 0.1919(2) -0.0420(3) 0.0866(11) Uani 1 1 d .
F5 F 0.6423(2) 0.08119(18) -0.0046(2) 0.0693(8) Uani 1 1 d .
F6 F 0.78919(19) 0.07131(13) 0.1652(2) 0.0445(5) Uani 1 1 d .

loop_
_atom_site_aniso_label
_atom_site_aniso_U_11
_atom_site_aniso_U_22
_atom_site_aniso_U_33
_atom_site_aniso_U_23
_atom_site_aniso_U_13
_atom_site_aniso_U_12
Ag1 0.02021(13) 0.02082(12) 0.04888(16) 0.00068(10) 0.00202(10) -0.00639(8)
N1 0.0277(12) 0.0212(11) 0.0215(11) 0.0002(9) 0.0080(9) 0.0037(9)
O1 0.0234(10) 0.0324(11) 0.0271(10) -0.0033(9) 0.0092(8) 0.0002(9)
O2 0.0420(14) 0.0253(12) 0.0554(15) 0.0066(11) 0.0072(12) -0.0062(10)
S1 0.0213(3) 0.0295(4) 0.0357(4) 0.0035(3) 0.0131(3) 0.0037(3)
S2 0.0176(3) 0.0234(4) 0.0505(5) -0.0091(3) 0.0123(3) -0.0022(3)
C1 0.104(4) 0.046(2) 0.0235(17) 0.0001(16) 0.002(2) 0.050(3)
C2 0.124(5) 0.0175(17) 0.036(2) 0.0018(15) -0.020(2) 0.014(2)
C3 0.065(3) 0.0264(17) 0.0372(18) 0.0146(14) -0.0109(17) -0.0150(17)
C4 0.0320(16) 0.0236(14) 0.0207(13) 0.0006(11) 0.0028(11) -0.0050(12)
C5 0.0306(16) 0.047(2) 0.0330(16) 0.0094(15) 0.0161(13) -0.0032(14)
C6 0.0187(14) 0.0326(16) 0.0317(15) -0.0020(12) 0.0051(11) -0.0042(11)
C7 0.0171(13) 0.0336(16) 0.0310(15) -0.0007(12) 0.0069(11) -0.0011(11)
C8 0.0257(16) 0.0388(19) 0.057(2) 0.0237(17) 0.0181(15) 0.0124(14)
C9 0.0221(14) 0.0326(16) 0.0248(14) 0.0108(12) 0.0062(11) 0.0062(12)
C10 0.0309(16) 0.0318(16) 0.0320(16) 0.0058(13) 0.0030(13) 0.0122(13)
C11 0.0347(18) 0.0255(15) 0.0419(18) 0.0045(14) -0.0026(14) 0.0020(13)
C12 0.0280(16) 0.0312(16) 0.0361(16) 0.0077(13) 0.0034(13) -0.0054(13)
C13 0.0243(14) 0.0319(15) 0.0201(13) 0.0029(11) 0.0071(11) -0.0015(12)
C14 0.0223(14) 0.0276(14) 0.0233(13) 0.0035(11) 0.0079(11) 0.0008(11)
C15 0.0277(16) 0.0429(19) 0.0338(16) -0.0042(14) 0.0166(13) -0.0062(14)
C16 0.0231(14) 0.0183(13) 0.0426(17) 0.0007(12) 0.0079(13) 0.0003(11)
C17 0.043(2) 0.0202(15) 0.054(2) -0.0055(14) 0.0162(16) -0.0066(13)
C18 0.032(2) 0.182(6) 0.038(2) 0.033(3) 0.0234(17) 0.046(3)
C19 0.048(2) 0.050(2) 0.0210(14) 0.0061(14) 0.0091(14) 0.0292(17)
P1 0.0296(4) 0.0288(4) 0.0319(4) -0.0012(3) 0.0102(3) -0.0050(3)
F1 0.121(3) 0.0437(14) 0.099(2) 0.0163(14) 0.076(2) 0.0398(16)
F2 0.0551(17) 0.113(3) 0.0630(17) -0.0191(16) 0.0300(14) 0.0169(16)
F3 0.0763(18) 0.0693(17) 0.0555(15) 0.0000(13) 0.0100(13) -0.0495(15)
F4 0.090(2) 0.097(2) 0.079(2) 0.0600(19) 0.0352(17) 0.0199(18)
F5 0.0405(14) 0.097(2) 0.0580(15) -0.0083(14) -0.0030(11) -0.0284(14)
F6 0.0308(11) 0.0452(12) 0.0554(13) 0.0190(10) 0.0101(9) -0.0006(9)

loop_
_atom_type_symbol
_atom_type_description
_atom_type_scat_dispersion_real
_atom_type_scat_dispersion_imag
_atom_type_scat_source
C C 0.0033 0.0016 'International Tables Vol C Tables 4.2.6.8 and 6.1.1.4'
H H 0.0000 0.0000 'International Tables Vol C Tables 4.2.6.8 and 6.1.1.4'
N N 0.0061 0.0033 'International Tables Vol C Tables 4.2.6.8 and 6.1.1.4'
O O 0.0106 0.0060 'International Tables Vol C Tables 4.2.6.8 and 6.1.1.4'
F F 0.0171 0.0103 'International Tables Vol C Tables 4.2.6.8 and 6.1.1.4'
P P 0.1023 0.0942 'International Tables Vol C Tables 4.2.6.8 and 6.1.1.4'
S S 0.1246 0.1234 'International Tables Vol C Tables 4.2.6.8 and 6.1.1.4'
Ag Ag -0.8971 1.1015 'International Tables Vol C Tables 4.2.6.8 and 6.1.1.4'

loop_
_geom_angle_atom_site_label_1
_geom_angle_atom_site_label_2
_geom_angle_atom_site_label_3
_geom_angle
_geom_angle_site_symmetry_1
_geom_angle_site_symmetry_3
N1 Ag1 S2 133.01(6) . 3_656
N1 Ag1 S1 102.79(6) . .
S2 Ag1 S1 123.73(3) 3_656 .
C4 N1 C19 118.9(3) . .
C4 N1 Ag1 120.4(2) . .
C19 N1 Ag1 120.7(2) . .
C5 O1 C6 113.2(2) . .
C18 O2 C17 114.1(3) . .
C8 S1 C7 98.13(15) . .
C8 S1 Ag1 115.86(14) . .
C7 S1 Ag1 100.60(10) . .
C16 S2 C15 102.07(14) . .
C16 S2 Ag1 105.87(11) . 3_656
C15 S2 Ag1 111.57(11) . 3_656
C2 C1 C19 119.3(4) . .
C1 C2 C3 119.5(4) . .
C2 C3 C4 119.1(4) . .
N1 C4 C3 121.5(3) . .
N1 C4 C5 117.6(3) . .
C3 C4 C5 120.8(3) . .
O1 C5 C4 113.7(2) . .
O1 C6 C7 108.0(2) . .
C6 C7 S1 110.0(2) . .
C9 C8 S1 113.6(2) . .
C14 C9 C10 118.2(3) . .
C14 C9 C8 123.0(3) . .
C10 C9 C8 118.7(3) . .
C11 C10 C9 120.7(3) . .
C12 C11 C10 120.2(3) . .
C11 C12 C13 120.4(3) . .
C12 C13 C14 118.9(3) . .
C12 C13 C15 120.6(3) . .
C14 C13 C15 120.4(3) . .
C9 C14 C13 121.3(3) . .
C13 C15 S2 115.1(2) . .
C17 C16 S2 111.2(2) . .
O2 C17 C16 110.2(3) . .
O2 C18 C19 112.7(3) . .
N1 C19 C1 121.6(4) . .
N1 C19 C18 115.5(4) . .
C1 C19 C18 122.9(4) . .
F4 P1 F1 91.69(17) . .
F4 P1 F2 89.90(18) . .
F1 P1 F2 178.23(17) . .
F4 P1 F5 91.84(18) . .
F1 P1 F5 89.73(18) . .
F2 P1 F5 89.45(18) . .
F4 P1 F3 92.70(17) . .
F1 P1 F3 93.16(19) . .
F2 P1 F3 87.53(17) . .
F5 P1 F3 174.53(17) . .
F4 P1 F6 179.89(19) . .
F1 P1 F6 88.42(14) . .
F2 P1 F6 89.99(15) . .
F5 P1 F6 88.16(14) . .
F3 P1 F6 87.29(13) . .

loop_
_geom_bond_atom_site_label_1
_geom_bond_atom_site_label_2
_geom_bond_distance
_geom_bond_site_symmetry_2
Ag1 N1 2.299(2) .
Ag1 S2 2.4515(8) 3_656
Ag1 S1 2.5684(8) .
N1 C4 1.340(4) .
N1 C19 1.348(4) .
O1 C5 1.423(4) .
O1 C6 1.428(4) .
O2 C18 1.369(5) .
O2 C17 1.421(4) .
S1 C8 1.818(3) .
S1 C7 1.821(3) .
S2 C16 1.805(3) .
S2 C15 1.842(4) .
S2 Ag1 2.4515(8) 3_656
C1 C2 1.368(8) .
C1 C19 1.377(6) .
C2 C3 1.369(7) .
C3 C4 1.387(4) .
C4 C5 1.509(5) .
C6 C7 1.509(4) .
C8 C9 1.501(4) .
C9 C14 1.392(4) .
C9 C10 1.399(4) .
C10 C11 1.383(5) .
C11 C12 1.380(5) .
C12 C13 1.390(4) .
C13 C14 1.397(4) .
C13 C15 1.489(4) .
C16 C17 1.545(4) .
C18 C19 1.517(6) .
P1 F4 1.565(3) .
P1 F1 1.576(2) .
P1 F2 1.585(3) .
P1 F5 1.587(2) .
P1 F3 1.594(2) .
P1 F6 1.608(2) .
